data_1575082
loop_
_publ_author_name
'W&#xf3;jcik, Patryk'
'Latouche, Camille'
'Suwi&#x144;ska, Kinga'
'Kamecka, Anna'

_publ_section_title
;
 Spectroscopic, structural and photophysical characterization of
 chloro-bridged iridium(III) and rhodium(III) dinuclear complexes with
 1-phenyl-1<i>H</i>-pyrazole and their analogues with
 1-(2,4-difluorophenyl)-1<i>H</i>-pyrazole.
;
_journal_issue 31
_journal_name_full 'Dalton transactions (Cambridge, England : 2003)'
_journal_page_first 12018
_journal_page_last 12029
_journal_paper_doi 10.1039/d5dt01156f
_journal_volume 54
_journal_year 2025
_chemical_formula_moiety 'C36 H20 Cl2 F8 N8 Rh2'
_chemical_formula_sum 'C36 H20 Cl2 F8 N8 Rh2'
_chemical_formula_weight 993.32
_space_group_crystal_system monoclinic
_space_group_IT_number 15
_space_group_name_Hall '-C 2yc'
_space_group_name_H-M_alt 'C 1 2/c 1'
_atom_sites_solution_hydrogens geom
_atom_sites_solution_primary 'Intrinsic Phasing'
_audit_creation_method
;FinalCif 2024.9-0 by Daniel Kratzert, Freiburg 2025, 
https://dkratzert.de/finalcif.html
;
_audit_update_record
;
2025-03-14 deposited with the CCDC.	2025-07-08 downloaded from the CCDC.
;
_cell_angle_alpha 90
_cell_angle_beta 113.5770(10)
_cell_angle_gamma 90
_cell_formula_units_Z 4
_cell_length_a 14.4351(5)
_cell_length_b 22.1559(7)
_cell_length_c 14.2328(5)
_cell_measurement_reflns_used 9890
_cell_measurement_temperature 295.15
_cell_measurement_theta_max 28.235
_cell_measurement_theta_min 2.412
_cell_measurement_wavelength 0.71073
_cell_volume 4172.0(2)
_computing_cell_refinement 'SAINT V8.41 (Bruker AXS LLC)'
_computing_data_collection 'Bruker Instrument Service v8.5.5.6'
_computing_data_reduction 'SAINT V8.41 (Bruker AXS LLC)'
_computing_molecular_graphics 'shelXle (C.B. Huebschle, rev 1503)'
_computing_structure_refinement 'SHELXL-2019/2 (Sheldrick, 2019)'
_computing_structure_solution 'SHELXT 2018/2 (Sheldrick, 2018)'
_diffrn_ambient_temperature 296(2)
_diffrn_detector CPAD
_diffrn_detector_area_resol_mean 7.391
_diffrn_detector_type PhotonII_7
_diffrn_measured_fraction_theta_full 0.991
_diffrn_measured_fraction_theta_max 0.993
_diffrn_measurement_details
;<Phi   scan: start=   0.0; len= 180.0; end= 180.0 at [Counterclockwise Eulerian 
angles: dx= 58.82 mm theta=   0.000 deg omega=   0.000 deg chi=  54.739 deg] 
measure for 1.0 seconds; frame angle 1.00 degrees, wavelength=0.71073>
<Phi   scan: start= 180.0; len= 180.0; end= 360.0 at [Counterclockwise Eulerian 
angles: dx= 58.82 mm theta=   0.000 deg omega=   0.000 deg chi=  54.739 deg] 
measure for 1.0 seconds; frame angle 1.00 degrees, wavelength=0.71073>
<Omega scan: start= 194.6; len= 199.0; end= 393.6 at [Counterclockwise Eulerian 
angles: dx= 58.82 mm theta=  12.255 deg phi= 255.001 deg chi=  54.739 deg] 
measure for 30.0 seconds; frame angle 1.00 degrees, wavelength=0.71073>
<Omega scan: start= 194.6; len= 199.0; end= 393.6 at [Counterclockwise Eulerian 
angles: dx= 58.82 mm theta=  12.255 deg phi= 153.000 deg chi=  54.739 deg] 
measure for 30.0 seconds; frame angle 1.00 degrees, wavelength=0.71073>
<Omega scan: start= 194.6; len= 199.0; end= 393.6 at [Counterclockwise Eulerian 
angles: dx= 58.82 mm theta=  12.255 deg phi= 203.999 deg chi=  54.739 deg] 
measure for 30.0 seconds; frame angle 1.00 degrees, wavelength=0.71073>
<Omega scan: start= 194.6; len= 199.0; end= 393.6 at [Counterclockwise Eulerian 
angles: dx= 58.82 mm theta=  12.255 deg phi= 306.000 deg chi=  54.739 deg] 
measure for 30.0 seconds; frame angle 1.00 degrees, wavelength=0.71073>
<Omega scan: start= 194.6; len= 199.0; end= 393.6 at [Counterclockwise Eulerian 
angles: dx= 58.82 mm theta=  12.255 deg phi= 102.001 deg chi=  54.739 deg] 
measure for 30.0 seconds; frame angle 1.00 degrees, wavelength=0.71073>
<Omega scan: start= 205.9; len= 201.0; end= 406.9 at [Counterclockwise Eulerian 
angles: dx= 58.82 mm theta=  18.382 deg phi=   0.000 deg chi=  54.739 deg] 
measure for 30.0 seconds; frame angle 1.00 degrees, wavelength=0.71073>
<Omega scan: start= 194.6; len= 199.0; end= 393.6 at [Counterclockwise Eulerian 
angles: dx= 58.82 mm theta=  12.255 deg phi=  50.999 deg chi=  54.739 deg] 
measure for 30.0 seconds; frame angle 1.00 degrees, wavelength=0.71073>
<Omega scan: start= 194.6; len= 199.0; end= 393.6 at [Counterclockwise Eulerian 
angles: dx= 58.82 mm theta=  12.255 deg phi=   0.000 deg chi=  54.739 deg] 
measure for 30.0 seconds; frame angle 1.00 degrees, wavelength=0.71073>
;
_diffrn_measurement_device 'FIXEDCHI diffractometer'
_diffrn_measurement_device_type 'Bruker D8'
_diffrn_measurement_method '\w and \f scans'
_diffrn_radiation_monochromator 'multilayer mirror'
_diffrn_radiation_type MoK\a
_diffrn_radiation_wavelength 0.71073
_diffrn_reflns_av_R_equivalents 0.0362
_diffrn_reflns_av_unetI/netI 0.0160
_diffrn_reflns_Laue_measured_fraction_full 0.991
_diffrn_reflns_Laue_measured_fraction_max 0.993
_diffrn_reflns_limit_h_max 19
_diffrn_reflns_limit_h_min -19
_diffrn_reflns_limit_k_max 29
_diffrn_reflns_limit_k_min -29
_diffrn_reflns_limit_l_max 18
_diffrn_reflns_limit_l_min -18
_diffrn_reflns_number 63728
_diffrn_reflns_point_group_measured_fraction_full 0.991
_diffrn_reflns_point_group_measured_fraction_max 0.993
_diffrn_reflns_reduction_process narrow-frame
_diffrn_reflns_theta_full 25.242
_diffrn_reflns_theta_max 28.279
_diffrn_reflns_theta_min 2.412
_diffrn_source 'microfocus sealed tube'
_diffrn_source_current 0.98
_diffrn_source_target Mo
_diffrn_source_type 'INCOATEC I\mS'
_diffrn_source_voltage 50.0
_exptl_absorpt_coefficient_mu 0.991
_exptl_absorpt_correction_T_max 0.892
_exptl_absorpt_correction_T_min 0.692
_exptl_absorpt_correction_type multi-scan
_exptl_absorpt_process_details
;Krause, L., Herbst-Irmer, R., Sheldrick, G. M., Stalke, D. (2015).
"Comparison of silver and molybdenum microfocus X-ray sources for single-crystal
 structure determination"
J. Appl. Cryst. 48, 3-10.
doi:10.1107/S1600576714022985
;
_exptl_crystal_colour colourless
_exptl_crystal_density_diffrn 1.581
_exptl_crystal_description block
_exptl_crystal_F_000 1952
_exptl_crystal_size_max 0.401
_exptl_crystal_size_mid 0.198
_exptl_crystal_size_min 0.118
_refine_diff_density_max 1.090
_refine_diff_density_min -0.583
_refine_diff_density_rms 0.102
_refine_ls_extinction_method none
_refine_ls_goodness_of_fit_ref 1.189
_refine_ls_hydrogen_treatment constr
_refine_ls_matrix_type full
_refine_ls_number_parameters 254
_refine_ls_number_reflns 5140
_refine_ls_number_restraints 0
_refine_ls_restrained_S_all 1.189
_refine_ls_R_factor_all 0.0451
_refine_ls_R_factor_gt 0.0355
_refine_ls_shift/su_max 0.001
_refine_ls_shift/su_mean 0.000
_refine_ls_structure_factor_coef Fsqd
_refine_ls_weighting_details 'w=1/[\s^2^(Fo^2^)+(0.0375P)^2^+13.8793P] where P=(Fo^2^+2Fc^2^)/3'
_refine_ls_weighting_scheme calc
_refine_ls_wR_factor_gt 0.0893
_refine_ls_wR_factor_ref 0.1012
_reflns_Friedel_coverage 0.000
_reflns_number_gt 4431
_reflns_number_total 5140
_reflns_threshold_expression 'I > 2\s(I)'
_cod_data_source_file d5dt01156f2.cif
_cod_data_source_block mo_S369_Mo_a
_cod_depositor_comments
;
The following automatic conversions were performed:

data item '_exptl_absorpt_correction_type' value 'Multi-Scan' was
changed to 'multi-scan' in accordance with the
/home/data/users/saulius/crontab/automatic-downloads/rss-feeds/RSC/lib/dictionaries/cif_core.dic
dictionary named 'cif_core.dic' version 2.4.2 last updated on
2011-04-26.

Automatic conversion script
Id: cif_fix_values 8170 2020-07-09 18:12:32Z antanas 

 Adding full bibliography for 1575081--1575082.cif.
;
_cod_original_sg_symbol_H-M 'C 2/c'
_cod_database_code 1575082
_shelx_shelxl_version_number 2019/3
_shelx_space_group_comment
;
The symmetry employed for this shelxl refinement is uniquely defined
by the following loop, which should always be used as a source of
symmetry information in preference to the above space-group names.
They are only intended as comments.
;
_exptl_bruker_absorpt_correction_t_ratio 0.9052
_shelx_estimated_absorpt_t_min 0.692
_shelx_estimated_absorpt_t_max 0.892
_bruker_diffrn_measurement_temperature_device Cryostream
_diffrn_measurement_bruker_total_exposure_time 48180.0
_diffrn_reflns_bruker_av_norm_i 2891.508
_diffrn_reflns_bruker_number_gt 58238
_computing_bruker_data_scaling 'SADABS-2016/2 - Bruker AXS area detector scaling and absorption correction'
_geom_details
; All esds (except the esd in the dihedral angle between two l.s. planes)
 are estimated using the full covariance matrix.  The cell esds are taken
 into account individually in the estimation of esds in distances, angles
 and torsion angles; correlations between esds in cell parameters are only
 used when they are defined by crystal symmetry.  An approximate (isotropic)
 treatment of cell esds is used for estimating esds involving l.s. planes.
;

loop_
_space_group_symop_operation_xyz
'x, y, z'
'-x, y, -z+1/2'
'x+1/2, y+1/2, z'
'-x+1/2, y+1/2, -z+1/2'
'-x, -y, -z'
'x, -y, z-1/2'
'-x+1/2, -y+1/2, -z'
'x+1/2, -y+1/2, z-1/2'

loop_
_atom_site_label
_atom_site_type_symbol
_atom_site_fract_x
_atom_site_fract_y
_atom_site_fract_z
_atom_site_U_iso_or_equiv
_atom_site_adp_type
_atom_site_occupancy
_atom_site_site_symmetry_order
_atom_site_calc_flag
_atom_site_refinement_flags_posn
_atom_site_refinement_flags_adp
_atom_site_refinement_flags_occupancy
_atom_site_disorder_assembly
_atom_site_disorder_group
Rh1 Rh 0.56512(2) 0.33117(2) 0.66165(2) 0.02887(8) Uani 1 1 d . . . . .
Cl1 Cl 0.500000 0.40630(4) 0.750000 0.0362(2) Uani 1 2 d S T P . .
Cl2 Cl 0.500000 0.25417(4) 0.750000 0.0354(2) Uani 1 2 d S T P . .
F1 F 0.89568(16) 0.21887(14) 0.7062(2) 0.0738(8) Uani 1 1 d . . . . .
F2 F 0.6096(2) 0.14856(15) 0.4318(2) 0.0843(9) Uani 1 1 d . . . . .
F3 F 0.4436(2) 0.45092(14) 0.3201(2) 0.0778(8) Uani 1 1 d . . . . .
F4 F 0.7693(2) 0.50274(14) 0.5511(3) 0.0886(9) Uani 1 1 d . . . . .
N1 N 0.70602(19) 0.33745(12) 0.77272(19) 0.0369(5) Uani 1 1 d . . . . .
N2 N 0.77666(19) 0.30640(14) 0.7523(2) 0.0403(6) Uani 1 1 d . . . . .
N3 N 0.43387(19) 0.32796(11) 0.53661(19) 0.0335(5) Uani 1 1 d . . . . .
N4 N 0.42813(19) 0.36610(13) 0.46023(19) 0.0385(5) Uani 1 1 d . . . . .
C1 C 0.7565(3) 0.37376(18) 0.8520(3) 0.0504(8) Uani 1 1 d . . . . .
H1 H 0.726991 0.400531 0.882234 0.060 Uiso 1 1 calc R U . . .
C2 C 0.8602(3) 0.3652(2) 0.8824(3) 0.0622(11) Uani 1 1 d . . . . .
H2 H 0.911830 0.384484 0.936079 0.075 Uiso 1 1 calc R U . . .
C3 C 0.8707(3) 0.3233(2) 0.8180(3) 0.0569(10) Uani 1 1 d . . . . .
H3 H 0.931364 0.308681 0.818685 0.068 Uiso 1 1 calc R U . . .
C4 C 0.7379(2) 0.26546(15) 0.6701(2) 0.0386(6) Uani 1 1 d . . . . .
C5 C 0.7953(3) 0.22191(19) 0.6481(3) 0.0488(8) Uani 1 1 d . . . . .
C6 C 0.7539(3) 0.18190(19) 0.5692(3) 0.0555(9) Uani 1 1 d . . . . .
H6 H 0.792830 0.152699 0.555129 0.067 Uiso 1 1 calc R U . . .
C7 C 0.6524(3) 0.18698(19) 0.5120(3) 0.0535(9) Uani 1 1 d . . . . .
C8 C 0.5913(2) 0.22904(16) 0.5307(3) 0.0437(7) Uani 1 1 d . . . . .
H8 H 0.522466 0.230285 0.489828 0.052 Uiso 1 1 calc R U . . .
C9 C 0.6337(2) 0.26940(14) 0.6108(2) 0.0346(6) Uani 1 1 d . . . . .
C10 C 0.3465(2) 0.29798(18) 0.5035(3) 0.0458(7) Uani 1 1 d . . . . .
H10 H 0.330023 0.268198 0.540221 0.055 Uiso 1 1 calc R U . . .
C11 C 0.2839(3) 0.3177(2) 0.4061(3) 0.0590(10) Uani 1 1 d . . . . .
H11 H 0.218946 0.304204 0.366258 0.071 Uiso 1 1 calc R U . . .
C12 C 0.3372(3) 0.3612(2) 0.3809(3) 0.0558(9) Uani 1 1 d . . . . .
H12 H 0.314939 0.383296 0.320362 0.067 Uiso 1 1 calc R U . . .
C13 C 0.5149(2) 0.40187(14) 0.4803(2) 0.0375(6) Uani 1 1 d . . . . .
C14 C 0.5224(3) 0.44320(18) 0.4114(3) 0.0508(8) Uani 1 1 d . . . . .
C15 C 0.6072(3) 0.47769(19) 0.4334(3) 0.0605(10) Uani 1 1 d . . . . .
H15 H 0.612143 0.505698 0.387020 0.073 Uiso 1 1 calc R U . . .
C16 C 0.6840(3) 0.46881(18) 0.5271(3) 0.0548(9) Uani 1 1 d . . . . .
C17 C 0.6817(3) 0.42779(16) 0.5989(3) 0.0449(7) Uani 1 1 d . . . . .
H17 H 0.736736 0.423446 0.661331 0.054 Uiso 1 1 calc R U . . .
C18 C 0.5952(2) 0.39308(14) 0.5758(2) 0.0352(6) Uani 1 1 d . . . . .

loop_
_atom_site_aniso_label
_atom_site_aniso_U_11
_atom_site_aniso_U_22
_atom_site_aniso_U_33
_atom_site_aniso_U_23
_atom_site_aniso_U_13
_atom_site_aniso_U_12
Rh1 0.02632(12) 0.03470(13) 0.02516(12) 0.00001(7) 0.00985(9) -0.00111(7)
Cl1 0.0447(5) 0.0306(4) 0.0373(5) 0.000 0.0206(4) 0.000
Cl2 0.0415(5) 0.0336(5) 0.0353(5) 0.000 0.0196(4) 0.000
F1 0.0337(11) 0.103(2) 0.0720(16) -0.0053(15) 0.0082(11) 0.0225(12)
F2 0.0641(16) 0.091(2) 0.091(2) -0.0534(17) 0.0243(15) 0.0024(14)
F3 0.0712(17) 0.094(2) 0.0535(13) 0.0379(14) 0.0099(12) -0.0027(14)
F4 0.0767(18) 0.086(2) 0.099(2) 0.0178(17) 0.0308(16) -0.0402(16)
N1 0.0303(12) 0.0467(14) 0.0291(12) -0.0028(10) 0.0071(10) -0.0028(10)
N2 0.0303(12) 0.0545(16) 0.0310(12) 0.0021(11) 0.0070(10) 0.0020(11)
N3 0.0284(11) 0.0422(13) 0.0275(11) 0.0009(9) 0.0087(9) -0.0029(9)
N4 0.0348(13) 0.0467(14) 0.0306(12) 0.0045(10) 0.0095(10) 0.0003(11)
C1 0.0479(19) 0.056(2) 0.0386(17) -0.0087(15) 0.0081(14) -0.0071(16)
C2 0.0426(19) 0.078(3) 0.048(2) -0.014(2) -0.0005(16) -0.0105(19)
C3 0.0297(16) 0.082(3) 0.047(2) -0.0018(18) 0.0020(14) -0.0016(16)
C4 0.0328(14) 0.0484(17) 0.0322(14) 0.0054(12) 0.0104(11) 0.0040(12)
C5 0.0353(16) 0.062(2) 0.0473(18) 0.0051(16) 0.0151(14) 0.0103(15)
C6 0.049(2) 0.060(2) 0.061(2) -0.0028(18) 0.0264(18) 0.0154(17)
C7 0.054(2) 0.057(2) 0.053(2) -0.0154(17) 0.0239(17) 0.0026(17)
C8 0.0348(15) 0.0520(18) 0.0421(16) -0.0099(14) 0.0130(13) 0.0001(13)
C9 0.0289(13) 0.0425(15) 0.0350(14) 0.0046(12) 0.0156(11) 0.0018(11)
C10 0.0353(15) 0.058(2) 0.0410(17) 0.0011(15) 0.0115(13) -0.0076(14)
C11 0.0356(17) 0.084(3) 0.0440(19) 0.0012(19) 0.0020(15) -0.0103(18)
C12 0.0419(18) 0.076(3) 0.0372(17) 0.0109(17) 0.0024(14) 0.0000(17)
C13 0.0389(15) 0.0403(15) 0.0350(14) 0.0048(12) 0.0165(12) 0.0030(12)
C14 0.054(2) 0.054(2) 0.0437(18) 0.0136(15) 0.0190(16) 0.0052(16)
C15 0.070(3) 0.054(2) 0.064(2) 0.0199(19) 0.032(2) -0.0039(19)
C16 0.056(2) 0.0463(19) 0.067(2) 0.0022(17) 0.0302(19) -0.0156(16)
C17 0.0414(17) 0.0465(18) 0.0460(17) 0.0021(14) 0.0167(14) -0.0074(14)
C18 0.0386(15) 0.0364(14) 0.0338(14) 0.0017(11) 0.0177(12) 0.0036(12)

loop_
_atom_type_symbol
_atom_type_description
_atom_type_scat_dispersion_real
_atom_type_scat_dispersion_imag
_atom_type_scat_source
C C 0.0033 0.0016 'International Tables Vol C Tables 4.2.6.8 and 6.1.1.4'
H H 0.0000 0.0000 'International Tables Vol C Tables 4.2.6.8 and 6.1.1.4'
Cl Cl 0.1484 0.1585 'International Tables Vol C Tables 4.2.6.8 and 6.1.1.4'
F F 0.0171 0.0103 'International Tables Vol C Tables 4.2.6.8 and 6.1.1.4'
N N 0.0061 0.0033 'International Tables Vol C Tables 4.2.6.8 and 6.1.1.4'
Rh Rh -1.1178 0.9187 'International Tables Vol C Tables 4.2.6.8 and 6.1.1.4'

loop_
_exptl_crystal_face_index_h
_exptl_crystal_face_index_k
_exptl_crystal_face_index_l
_exptl_crystal_face_perp_dist
-1 1 0 0.064
-1 -1 0 0.092
0 1 1 0.093
0 -1 -1 0.066
0 0 -1 0.05
0 0 1 0.098
0 -1 1 0.101
0 1 -1 0.03
0 -1 0 0.059
0 1 0 0.02
1 -1 0 0.152
1 1 0 0.132

loop_
_geom_angle_atom_site_label_1
_geom_angle_atom_site_label_2
_geom_angle_atom_site_label_3
_geom_angle
_geom_angle_site_symmetry_1
_geom_angle_site_symmetry_3
_geom_angle_publ_flag
C9 Rh1 C18 89.32(12) . . ?
C9 Rh1 N3 94.79(11) . . ?
C18 Rh1 N3 80.89(11) . . ?
C9 Rh1 N1 80.80(12) . . ?
C18 Rh1 N1 91.96(12) . . ?
N3 Rh1 N1 171.68(10) . . ?
C9 Rh1 Cl1 171.64(9) . . ?
C18 Rh1 Cl1 93.92(9) . . ?
N3 Rh1 Cl1 93.33(7) . . ?
N1 Rh1 Cl1 91.38(8) . . ?
C9 Rh1 Cl2 93.17(9) . . ?
C18 Rh1 Cl2 171.29(9) . . ?
N3 Rh1 Cl2 90.59(7) . . ?
N1 Rh1 Cl2 96.67(8) . . ?
Cl1 Rh1 Cl2 84.76(3) . . ?
Rh1 Cl1 Rh1 95.94(3) 2_656 . ?
Rh1 Cl2 Rh1 94.54(3) . 2_656 ?
C1 N1 N2 106.5(3) . . ?
C1 N1 Rh1 137.6(3) . . ?
N2 N1 Rh1 113.92(19) . . ?
N1 N2 C3 110.1(3) . . ?
N1 N2 C4 115.0(2) . . ?
C3 N2 C4 134.9(3) . . ?
C10 N3 N4 106.4(3) . . ?
C10 N3 Rh1 138.7(2) . . ?
N4 N3 Rh1 114.91(18) . . ?
C12 N4 N3 110.4(3) . . ?
C12 N4 C13 134.6(3) . . ?
N3 N4 C13 115.1(2) . . ?
N1 C1 C2 109.6(3) . . ?
C3 C2 C1 106.2(3) . . ?
C2 C3 N2 107.7(3) . . ?
C5 C4 C9 120.1(3) . . ?
C5 C4 N2 124.2(3) . . ?
C9 C4 N2 115.7(3) . . ?
F1 C5 C6 118.6(3) . . ?
F1 C5 C4 119.2(3) . . ?
C6 C5 C4 122.2(3) . . ?
C5 C6 C7 116.6(3) . . ?
F2 C7 C6 117.9(3) . . ?
F2 C7 C8 118.3(3) . . ?
C6 C7 C8 123.8(4) . . ?
C7 C8 C9 119.3(3) . . ?
C8 C9 C4 118.0(3) . . ?
C8 C9 Rh1 128.6(2) . . ?
C4 C9 Rh1 113.2(2) . . ?
N3 C10 C11 110.0(3) . . ?
C12 C11 C10 105.9(3) . . ?
N4 C12 C11 107.4(3) . . ?
C14 C13 C18 120.8(3) . . ?
C14 C13 N4 123.0(3) . . ?
C18 C13 N4 116.1(3) . . ?
F3 C14 C15 118.7(3) . . ?
F3 C14 C13 119.6(3) . . ?
C15 C14 C13 121.7(4) . . ?
C16 C15 C14 116.5(3) . . ?
F4 C16 C15 117.7(3) . . ?
F4 C16 C17 117.7(4) . . ?
C15 C16 C17 124.6(3) . . ?
C16 C17 C18 118.4(3) . . ?
C17 C18 C13 117.9(3) . . ?
C17 C18 Rh1 129.1(2) . . ?
C13 C18 Rh1 113.0(2) . . ?

loop_
_geom_bond_atom_site_label_1
_geom_bond_atom_site_label_2
_geom_bond_distance
_geom_bond_site_symmetry_2
_geom_bond_publ_flag
Rh1 C9 1.988(3) . ?
Rh1 C18 1.997(3) . ?
Rh1 N3 2.016(2) . ?
Rh1 N1 2.021(3) . ?
Rh1 Cl1 2.4863(7) . ?
Rh1 Cl2 2.5141(7) . ?
F1 C5 1.353(4) . ?
F2 C7 1.358(4) . ?
F3 C14 1.353(4) . ?
F4 C16 1.364(4) . ?
N1 C1 1.340(4) . ?
N1 N2 1.355(4) . ?
N2 C3 1.357(4) . ?
N2 C4 1.407(4) . ?
N3 C10 1.333(4) . ?
N3 N4 1.353(3) . ?
N4 C12 1.350(4) . ?
N4 C13 1.411(4) . ?
C1 C2 1.395(5) . ?
C2 C3 1.356(6) . ?
C4 C5 1.386(5) . ?
C4 C9 1.402(4) . ?
C5 C6 1.366(6) . ?
C6 C7 1.367(6) . ?
C7 C8 1.379(5) . ?
C8 C9 1.384(4) . ?
C10 C11 1.388(5) . ?
C11 C12 1.367(6) . ?
C13 C14 1.377(5) . ?
C13 C18 1.403(4) . ?
C14 C15 1.369(6) . ?
C15 C16 1.366(6) . ?
C16 C17 1.378(5) . ?
C17 C18 1.390(4) . ?

loop_
_geom_hbond_atom_site_label_D
_geom_hbond_atom_site_label_H
_geom_hbond_atom_site_label_A
_geom_hbond_distance_DH
_geom_hbond_distance_HA
_geom_hbond_distance_DA
_geom_hbond_angle_DHA
_geom_hbond_site_symmetry_A
_geom_hbond_publ_flag
C3 H3 F2 0.93 2.61 3.231(5) 125.0 8_556 yes
C12 H12 F3 0.93 2.39 2.851(5) 110.6 . yes
C15 H15 Cl1 0.93 2.77 3.548(4) 141.2 5_666 yes
C17 H17 N1 0.93 2.63 3.091(4) 111.5 . yes

loop_
_geom_torsion_atom_site_label_1
_geom_torsion_atom_site_label_2
_geom_torsion_atom_site_label_3
_geom_torsion_atom_site_label_4
_geom_torsion
_geom_torsion_site_symmetry_1
_geom_torsion_site_symmetry_2
_geom_torsion_site_symmetry_3
_geom_torsion_site_symmetry_4
_geom_torsion_publ_flag
C1 N1 N2 C3 -0.2(4) . . . . ?
Rh1 N1 N2 C3 166.7(3) . . . . ?
C1 N1 N2 C4 -179.9(3) . . . . ?
Rh1 N1 N2 C4 -13.0(3) . . . . ?
C10 N3 N4 C12 1.5(4) . . . . ?
Rh1 N3 N4 C12 -179.1(3) . . . . ?
C10 N3 N4 C13 -179.3(3) . . . . ?
Rh1 N3 N4 C13 0.1(3) . . . . ?
N2 N1 C1 C2 -0.4(4) . . . . ?
Rh1 N1 C1 C2 -162.4(3) . . . . ?
N1 C1 C2 C3 0.8(5) . . . . ?
C1 C2 C3 N2 -1.0(5) . . . . ?
N1 N2 C3 C2 0.8(5) . . . . ?
C4 N2 C3 C2 -179.7(4) . . . . ?
N1 N2 C4 C5 -167.9(3) . . . . ?
C3 N2 C4 C5 12.5(6) . . . . ?
N1 N2 C4 C9 9.9(4) . . . . ?
C3 N2 C4 C9 -169.6(4) . . . . ?
C9 C4 C5 F1 180.0(3) . . . . ?
N2 C4 C5 F1 -2.2(5) . . . . ?
C9 C4 C5 C6 0.3(6) . . . . ?
N2 C4 C5 C6 178.1(4) . . . . ?
F1 C5 C6 C7 -179.4(4) . . . . ?
C4 C5 C6 C7 0.3(6) . . . . ?
C5 C6 C7 F2 178.7(4) . . . . ?
C5 C6 C7 C8 -0.8(7) . . . . ?
F2 C7 C8 C9 -178.8(4) . . . . ?
C6 C7 C8 C9 0.7(6) . . . . ?
C7 C8 C9 C4 -0.1(5) . . . . ?
C7 C8 C9 Rh1 -175.9(3) . . . . ?
C5 C4 C9 C8 -0.3(5) . . . . ?
N2 C4 C9 C8 -178.3(3) . . . . ?
C5 C4 C9 Rh1 176.0(3) . . . . ?
N2 C4 C9 Rh1 -1.9(4) . . . . ?
N4 N3 C10 C11 -1.0(4) . . . . ?
Rh1 N3 C10 C11 179.8(3) . . . . ?
N3 C10 C11 C12 0.2(5) . . . . ?
N3 N4 C12 C11 -1.4(5) . . . . ?
C13 N4 C12 C11 179.7(4) . . . . ?
C10 C11 C12 N4 0.7(5) . . . . ?
C12 N4 C13 C14 -1.0(6) . . . . ?
N3 N4 C13 C14 -179.9(3) . . . . ?
C12 N4 C13 C18 179.2(4) . . . . ?
N3 N4 C13 C18 0.3(4) . . . . ?
C18 C13 C14 F3 -179.7(3) . . . . ?
N4 C13 C14 F3 0.4(6) . . . . ?
C18 C13 C14 C15 -0.8(6) . . . . ?
N4 C13 C14 C15 179.4(4) . . . . ?
F3 C14 C15 C16 179.1(4) . . . . ?
C13 C14 C15 C16 0.2(7) . . . . ?
C14 C15 C16 F4 -179.8(4) . . . . ?
C14 C15 C16 C17 0.5(7) . . . . ?
F4 C16 C17 C18 179.7(3) . . . . ?
C15 C16 C17 C18 -0.6(6) . . . . ?
C16 C17 C18 C13 0.0(5) . . . . ?
C16 C17 C18 Rh1 -178.8(3) . . . . ?
C14 C13 C18 C17 0.7(5) . . . . ?
N4 C13 C18 C17 -179.5(3) . . . . ?
C14 C13 C18 Rh1 179.6(3) . . . . ?
N4 C13 C18 Rh1 -0.5(4) . . . . ?

loop_
_bruker_diffrn_runs_axis
_bruker_diffrn_runs_distance
_bruker_diffrn_runs_theta
_bruker_diffrn_runs_omega
_bruker_diffrn_runs_phi
_bruker_diffrn_runs_chi
_bruker_diffrn_runs_width
_bruker_diffrn_runs_images
_bruker_diffrn_runs_time
_bruker_diffrn_runs_wavelength
_bruker_diffrn_runs_voltage
_bruker_diffrn_runs_current
_bruker_diffrn_runs_temperature
Phi 58.81999999999999 0.0 0.0 0.0 54.7388 1.0 180 1.0 0.71073 50.0 1.0 296.15
Phi 58.81999999999999 0.0 0.0 180.0 54.7388 1.0 180 1.0 0.71073 50.0 0.98 296.15
Omega 58.81999999999999 12.2545 -165.366 -105.0 54.739 1.0 199 30.0 0.71073 50.0 1.0 296.15
Omega 58.81999999999999 12.2545 -165.366 153.0 54.739 1.0 199 30.0 0.71073 50.0 1.0 296.15
Omega 58.81999999999999 12.2545 -165.366 -156.0 54.739 1.0 199 30.0 0.71073 50.0 1.0 296.15
Omega 58.81999999999999 12.2545 -165.366 -54.0 54.739 1.0 199 30.0 0.71073 50.0 1.0 296.15
Omega 58.81999999999999 12.2545 -165.366 102.0 54.739 1.0 199 30.0 0.71073 50.0 1.0 296.15
Omega 58.81999999999999 18.382 -154.111 0.0 54.739 1.0 201 30.0 0.71073 50.0 0.98 296.15
Omega 58.81999999999999 12.2545 -165.366 51.0 54.739 1.0 199 30.0 0.71073 50.0 0.98 296.15
Omega 58.81999999999999 12.2545 -165.366 0.0 54.739 1.0 199 30.0 0.71073 50.0 1.0 296.15
